data_7046605
loop_
_publ_author_name
'Nimax, P. R.'
'Reimann, D.'
'S\"unkel, K'

_publ_section_title
;
 Solvent effects on the crystal structure of silver
 pentacyanocyclopentadienide: supramolecular isomerism and solvent
 coordination.
;
_journal_issue 25
_journal_name_full 'Dalton transactions (Cambridge, England : 2003)'
_journal_page_first 8476
_journal_page_last 8482
_journal_paper_doi 10.1039/c8dt01276h
_journal_volume 47
_journal_year 2018
_chemical_formula_moiety 'C10 Ag N5'
_chemical_formula_sum 'C10 Ag N5'
_chemical_formula_weight 298.02
_space_group_IT_number 14
_space_group_name_Hall '-P 2yn'
_space_group_name_H-M_alt 'P 1 21/n 1'
_symmetry_cell_setting monoclinic
_symmetry_Int_Tables_number 14
_symmetry_space_group_name_Hall '-P 2yn'
_symmetry_space_group_name_H-M 'P 1 21/n 1'
_audit_creation_date 2018-03-28T15:01:19-00:00
_audit_creation_method 'WinGX routine CIF_UPDATE'
_audit_update_record
;
2018-03-30 deposited with the CCDC.
2018-06-11 downloaded from the CCDC.
;
_cell_angle_alpha 90
_cell_angle_beta 98.450(10)
_cell_angle_gamma 90
_cell_formula_units_Z 4
_cell_length_a 6.8270(10)
_cell_length_b 11.5780(10)
_cell_length_c 12.151(2)
_cell_measurement_reflns_used 33
_cell_measurement_temperature 293(2)
_cell_measurement_theta_max 15
_cell_measurement_theta_min 7.25
_cell_volume 950.0(2)
_computing_data_collection 'SHELXTL-PLUS 4.11/V'
_computing_data_reduction 'SHELXTL-PLUS 4.11/V'
_computing_structure_refinement 'SHELXL-2014/7 (Sheldrick, 2014)'
_computing_structure_solution 'SHELXTL-PLUS 4.11/V'
_diffrn_ambient_temperature 293(2)
_diffrn_measured_fraction_theta_full 1
_diffrn_measured_fraction_theta_max 1
_diffrn_measurement_device 'SYNTEX R3'
_diffrn_measurement_method Omega-Scan
_diffrn_radiation_monochromator graphite
_diffrn_radiation_type MoK\a
_diffrn_radiation_wavelength 0.71073
_diffrn_reflns_av_R_equivalents 0.0497
_diffrn_reflns_av_unetI/netI 0.1168
_diffrn_reflns_Laue_measured_fraction_full 1
_diffrn_reflns_Laue_measured_fraction_max 1
_diffrn_reflns_limit_h_max 9
_diffrn_reflns_limit_h_min -1
_diffrn_reflns_limit_k_max 16
_diffrn_reflns_limit_k_min -1
_diffrn_reflns_limit_l_max 17
_diffrn_reflns_limit_l_min -17
_diffrn_reflns_number 3717
_diffrn_reflns_point_group_measured_fraction_full 1
_diffrn_reflns_point_group_measured_fraction_max 1
_diffrn_reflns_theta_full 25.242
_diffrn_reflns_theta_max 30.005
_diffrn_reflns_theta_min 2.443
_diffrn_standards_decay_% 0
_diffrn_standards_interval_count 48
_diffrn_standards_number 2
_exptl_absorpt_coefficient_mu 2.094
_exptl_absorpt_correction_T_max 0.34
_exptl_absorpt_correction_T_min 0.31
_exptl_absorpt_correction_type psi-scan
_exptl_crystal_colour dark-yellow
_exptl_crystal_density_diffrn 2.084
_exptl_crystal_description cube
_exptl_crystal_F_000 568
_exptl_crystal_size_max 0.15
_exptl_crystal_size_mid 0.13
_exptl_crystal_size_min 0.12
_refine_diff_density_max 1.108
_refine_diff_density_min -1.288
_refine_diff_density_rms 0.143
_refine_ls_extinction_method none
_refine_ls_goodness_of_fit_ref 1.003
_refine_ls_hydrogen_treatment undef
_refine_ls_matrix_type full
_refine_ls_number_parameters 145
_refine_ls_number_reflns 2775
_refine_ls_number_restraints 0
_refine_ls_restrained_S_all 1.003
_refine_ls_R_factor_all 0.1608
_refine_ls_R_factor_gt 0.0655
_refine_ls_shift/su_max 0
_refine_ls_shift/su_mean 0
_refine_ls_structure_factor_coef Fsqd
_refine_ls_weighting_details 'w=1/[\s^2^(Fo^2^)+(0.0292P)^2^+2.0926P] where P=(Fo^2^+2Fc^2^)/3'
_refine_ls_weighting_scheme calc
_refine_ls_wR_factor_gt 0.0958
_refine_ls_wR_factor_ref 0.12
_reflns_Friedel_coverage 0
_reflns_number_gt 1378
_reflns_number_total 2775
_reflns_threshold_expression 'I > 2\s(I)'
_cod_data_source_file c8dt01276h2.cif
_cod_data_source_block rei4b
_cod_depositor_comments
;
The following automatic conversions were performed:

'_exptl_absorpt_correction_type' value 'Psi-Scan' changed to
'psi-scan' according to
/home/data/users/saulius/crontab/automatic-downloads/rss-feeds/RSC/lib/dictionaries/cif_core.dic
dictionary named 'cif_core.dic' version 2.4.2 from 2011-04-26.

Automatic conversion script
Id: cif_fix_values 4973 2017-02-22 13:04:09Z antanas 

 Adding full bibliography for 7046604--7046606.cif.
;
_cod_original_sg_symbol_H-M 'P 21/n'
_cod_database_code 7046605

loop_
_symmetry_equiv_pos_as_xyz
'x, y, z'
'-x+1/2, y+1/2, -z+1/2'
'-x, -y, -z'
'x-1/2, -y-1/2, z-1/2'

loop_
_atom_site_label
_atom_site_type_symbol
_atom_site_fract_x
_atom_site_fract_y
_atom_site_fract_z
_atom_site_U_iso_or_equiv
_atom_site_adp_type
_atom_site_occupancy
_atom_site_site_symmetry_order
_atom_site_calc_flag
Ag Ag 0.11131(8) 0.37050(6) 0.76084(5) 0.0483(2) Uani 1 1 d
N1 N 1.1003(8) 0.7846(5) 0.6715(5) 0.0433(15) Uani 1 1 d
N2 N 0.7978(10) 0.4734(6) 0.7605(5) 0.0568(19) Uani 1 1 d
N3 N 0.1937(9) 0.4814(6) 0.6071(5) 0.0476(16) Uani 1 1 d
N4 N 0.1102(9) 0.7610(6) 0.3658(5) 0.0533(18) Uani 1 1 d
N5 N 0.6914(10) 0.9688(6) 0.4059(6) 0.064(2) Uani 1 1 d
C1 C 0.7469(9) 0.7256(5) 0.5911(5) 0.0288(15) Uani 1 1 d
C2 C 0.6478(8) 0.6294(6) 0.6276(4) 0.0269(13) Uani 1 1 d
C3 C 0.4534(9) 0.6301(6) 0.5692(5) 0.0314(14) Uani 1 1 d
C4 C 0.4322(9) 0.7241(6) 0.4973(5) 0.0320(15) Uani 1 1 d
C5 C 0.6146(9) 0.7836(5) 0.5093(5) 0.0302(15) Uani 1 1 d
C6 C 0.9443(10) 0.7604(6) 0.6333(5) 0.0340(16) Uani 1 1 d
C7 C 0.7304(9) 0.5437(6) 0.7028(6) 0.0347(16) Uani 1 1 d
C8 C 0.3075(10) 0.5479(6) 0.5875(5) 0.0324(15) Uani 1 1 d
C9 C 0.2542(10) 0.7492(6) 0.4232(6) 0.0380(17) Uani 1 1 d
C10 C 0.6567(10) 0.8870(7) 0.4527(6) 0.0430(18) Uani 1 1 d

loop_
_atom_site_aniso_label
_atom_site_aniso_U_11
_atom_site_aniso_U_22
_atom_site_aniso_U_33
_atom_site_aniso_U_23
_atom_site_aniso_U_13
_atom_site_aniso_U_12
Ag 0.0311(3) 0.0552(4) 0.0565(4) 0.0167(4) 0.0000(2) 0.0056(4)
N1 0.030(3) 0.040(4) 0.056(4) -0.004(3) -0.004(3) -0.005(3)
N2 0.056(4) 0.043(4) 0.065(5) 0.014(3) -0.013(4) -0.004(4)
N3 0.045(4) 0.047(4) 0.051(4) 0.011(3) 0.009(3) -0.012(3)
N4 0.039(4) 0.062(5) 0.054(4) 0.017(4) -0.010(3) -0.012(4)
N5 0.053(4) 0.050(5) 0.083(5) 0.027(4) -0.007(4) -0.007(4)
C1 0.029(3) 0.022(3) 0.035(4) -0.002(3) -0.001(3) 0.000(3)
C2 0.030(3) 0.024(3) 0.027(3) 0.000(3) 0.005(2) -0.005(3)
C3 0.030(3) 0.037(4) 0.028(3) 0.002(3) 0.004(3) -0.009(4)
C4 0.027(3) 0.030(4) 0.038(4) 0.007(3) 0.003(3) -0.003(3)
C5 0.029(3) 0.023(4) 0.038(4) 0.003(3) 0.005(3) -0.002(3)
C6 0.038(4) 0.029(4) 0.035(4) -0.002(3) 0.006(3) -0.003(3)
C7 0.026(3) 0.039(4) 0.038(4) 0.000(3) -0.001(3) -0.009(3)
C8 0.030(3) 0.033(4) 0.032(4) 0.001(3) -0.001(3) 0.000(3)
C9 0.037(4) 0.031(4) 0.044(4) 0.010(3) -0.001(3) -0.005(3)
C10 0.032(3) 0.047(5) 0.048(4) 0.004(4) 0.002(3) 0.006(4)

loop_
_atom_type_symbol
_atom_type_description
_atom_type_scat_dispersion_real
_atom_type_scat_dispersion_imag
_atom_type_scat_source
C C 0.0033 0.0016 'International Tables Vol C Tables 4.2.6.8 and 6.1.1.4'
N N 0.0061 0.0033 'International Tables Vol C Tables 4.2.6.8 and 6.1.1.4'
Ag Ag -0.8971 1.1015 'International Tables Vol C Tables 4.2.6.8 and 6.1.1.4'

loop_
_geom_angle_atom_site_label_1
_geom_angle_atom_site_label_2
_geom_angle_atom_site_label_3
_geom_angle
_geom_angle_site_symmetry_1
_geom_angle_site_symmetry_3
N1 Ag N3 103.2(2) 2_646 .
N1 Ag N2 158.9(2) 2_646 1_455
N3 Ag N2 92.5(2) . 1_455
N1 Ag N4 111.9(2) 2_646 3_566
N3 Ag N4 92.1(2) . 3_566
N2 Ag N4 81.2(2) 1_455 3_566
N1 Ag N5 89.0(2) 2_646 4_576
N3 Ag N5 95.5(2) . 4_576
N2 Ag N5 75.3(2) 1_455 4_576
N4 Ag N5 155.5(2) 3_566 4_576
C6 N1 Ag 168.1(6) . 2_656
C7 N2 Ag 129.0(6) . 1_655
C8 N3 Ag 140.0(6) . .
C9 N4 Ag 134.4(6) . 3_566
C10 N5 Ag 154.2(6) . 4_675
C2 C1 C5 108.1(5) . .
C2 C1 C6 125.6(6) . .
C5 C1 C6 126.3(6) . .
C7 C2 C1 126.6(5) . .
C7 C2 C3 126.0(6) . .
C1 C2 C3 107.3(6) . .
C4 C3 C2 108.9(6) . .
C4 C3 C8 127.8(6) . .
C2 C3 C8 123.2(6) . .
C3 C4 C5 108.0(5) . .
C3 C4 C9 123.7(6) . .
C5 C4 C9 128.3(6) . .
C1 C5 C4 107.7(5) . .
C1 C5 C10 125.7(6) . .
C4 C5 C10 126.5(6) . .
N1 C6 C1 176.4(8) . .
N2 C7 C2 178.1(8) . .
N3 C8 C3 177.0(7) . .
N4 C9 C4 175.0(8) . .
N5 C10 C5 178.9(8) . .

loop_
_geom_bond_atom_site_label_1
_geom_bond_atom_site_label_2
_geom_bond_distance
_geom_bond_site_symmetry_2
Ag N1 2.250(6) 2_646
Ag N3 2.400(6) .
Ag N2 2.450(7) 1_455
Ag N4 2.507(6) 3_566
Ag N5 2.566(7) 4_576
N1 C6 1.133(8) .
N1 Ag 2.250(6) 2_656
N2 C7 1.127(8) .
N2 Ag 2.450(7) 1_655
N3 C8 1.144(8) .
N4 C9 1.127(8) .
N4 Ag 2.507(6) 3_566
N5 C10 1.147(9) .
N5 Ag 2.566(7) 4_675
C1 C2 1.408(9) .
C1 C5 1.411(8) .
C1 C6 1.427(9) .
C2 C7 1.409(9) .
C2 C3 1.410(8) .
C3 C4 1.390(9) .
C3 C8 1.418(9) .
C4 C5 1.412(8) .
C4 C9 1.432(9) .
C5 C10 1.431(10) .
